data_7046506
loop_
_publ_author_name
'Adeyemo, Aderonke Ajibola'
'Shettar, Abhijith'
'Bhat, Imtiyaz Ahmad'
'Kondaiah, Paturu'
'Mukherjee, Partha Sarathi'

_publ_section_title
;
 Coordination-driven self-assembly of ruthenium(ii) architectures:
 synthesis, characterization and cytotoxicity studies.
;
_journal_issue 25
_journal_name_full 'Dalton transactions (Cambridge, England : 2003)'
_journal_page_first 8466
_journal_page_last 8475
_journal_paper_doi 10.1039/c8dt00962g
_journal_volume 47
_journal_year 2018
_chemical_formula_moiety 'C152 H160 N12 O16 Ru8, 4(C F3 O3 S)'
_chemical_formula_sum 'C156 H160 F12 N12 O28 Ru8 S4'
_chemical_formula_weight 3815.75
_chemical_properties_physical Air-sensitive
_space_group_crystal_system triclinic
_space_group_IT_number 2
_space_group_name_Hall '-P 1'
_space_group_name_H-M_alt 'P -1'
_symmetry_space_group_name_Hall '-P 1'
_symmetry_space_group_name_H-M 'P -1'
_atom_sites_solution_hydrogens geom
_atom_sites_solution_primary dual
_audit_creation_date 2018-05-22
_audit_creation_method
;
Olex2 1.2
(compiled 2017.08.10 svn.r3458 for OlexSys, GUI svn.r5381)
;
_audit_update_record
;
2018-05-25 deposited with the CCDC.
2018-05-31 downloaded from the CCDC.
;
_cell_angle_alpha 98.060(5)
_cell_angle_beta 92.328(6)
_cell_angle_gamma 104.762(5)
_cell_formula_units_Z 1
_cell_length_a 15.822(3)
_cell_length_b 17.332(3)
_cell_length_c 19.086(4)
_cell_measurement_reflns_used 8866
_cell_measurement_temperature 110(2)
_cell_measurement_theta_max 3.01
_cell_measurement_theta_min 26.50
_cell_volume 4995.2(17)
_computing_cell_refinement 'SAINT v8.34A (Bruker, 2013)'
_computing_data_reduction 'SAINT v8.34A (Bruker, 2013)'
_computing_molecular_graphics 'Olex2 (Dolomanov et al., 2009)'
_computing_publication_material 'Olex2 (Dolomanov et al., 2009)'
_computing_structure_refinement 'ShelXL (Sheldrick, 2015)'
_computing_structure_solution 'ShelXT (Sheldrick, 2015)'
_diffrn_ambient_temperature 110(2)
_diffrn_measured_fraction_theta_full 0.998
_diffrn_measured_fraction_theta_max 0.998
_diffrn_measurement_device_type 'D8 QUEST Bruker CMOS Detector'
_diffrn_measurement_method '\f and \w scans'
_diffrn_radiation_type MoK\a
_diffrn_radiation_wavelength 0.71073
_diffrn_reflns_av_R_equivalents 0.0649
_diffrn_reflns_av_unetI/netI 0.0491
_diffrn_reflns_Laue_measured_fraction_full 0.998
_diffrn_reflns_Laue_measured_fraction_max 0.998
_diffrn_reflns_limit_h_max 18
_diffrn_reflns_limit_h_min -18
_diffrn_reflns_limit_k_max 20
_diffrn_reflns_limit_k_min -20
_diffrn_reflns_limit_l_max 22
_diffrn_reflns_limit_l_min -22
_diffrn_reflns_number 115632
_diffrn_reflns_point_group_measured_fraction_full 0.998
_diffrn_reflns_point_group_measured_fraction_max 0.998
_diffrn_reflns_theta_full 24.999
_diffrn_reflns_theta_max 24.999
_diffrn_reflns_theta_min 3.012
_diffrn_standards_number 0
_exptl_absorpt_coefficient_mu 0.699
_exptl_absorpt_correction_T_max 0.7454
_exptl_absorpt_correction_T_min 0.5690
_exptl_absorpt_correction_type multi-scan
_exptl_crystal_colour yellow
_exptl_crystal_colour_modifier light
_exptl_crystal_colour_primary yellow
_exptl_crystal_density_diffrn 1.268
_exptl_crystal_description Block
_exptl_crystal_F_000 1928
_exptl_crystal_recrystallization_method 'Solvent Diffusion'
_exptl_crystal_size_max 0.4
_exptl_crystal_size_mid 0.3
_exptl_crystal_size_min 0.2
_refine_diff_density_max 3.580
_refine_diff_density_min -0.985
_refine_diff_density_rms 0.169
_refine_ls_extinction_method none
_refine_ls_goodness_of_fit_ref 1.185
_refine_ls_hydrogen_treatment constr
_refine_ls_matrix_type full
_refine_ls_number_parameters 993
_refine_ls_number_reflns 17566
_refine_ls_number_restraints 19
_refine_ls_restrained_S_all 1.186
_refine_ls_R_factor_all 0.1207
_refine_ls_R_factor_gt 0.0825
_refine_ls_shift/su_max 0.001
_refine_ls_shift/su_mean 0.000
_refine_ls_structure_factor_coef Fsqd
_refine_ls_weighting_details 'w=1/[\s^2^(Fo^2^)+(0.1580P)^2^+2.3850P] where P=(Fo^2^+2Fc^2^)/3'
_refine_ls_weighting_scheme calc
_refine_ls_wR_factor_gt 0.2315
_refine_ls_wR_factor_ref 0.2576
_reflns_Friedel_coverage 0.000
_reflns_number_gt 11846
_reflns_number_total 17566
_reflns_threshold_expression 'I > 2\s(I)'
_cod_data_source_file c8dt00962g2.cif
_cod_data_source_block MA-1
_cod_depositor_comments 'Adding full bibliography for 7046506.cif.'
_cod_original_cell_volume 4995.3(18)
_cod_database_code 7046506
_shelx_shelxl_version_number 2014/7
_shelx_space_group_comment
;
The symmetry employed for this shelxl refinement is uniquely defined
by the following loop, which should always be used as a source of
symmetry information in preference to the above space-group names.
They are only intended as comments.
;
_shelx_estimated_absorpt_t_max 0.873
_shelx_estimated_absorpt_t_min 0.767
_olex2_refinement_description
;
1. Fixed Uiso
 At 1.2 times of:
  All C(H) groups
 At 1.5 times of:
  All C(H,H,H) groups
2. Restrained distances
 C037-C03I
 1.54 with sigma of 0.02
3. Uiso/Uaniso restraints and constraints
Uanis(C03I) \\sim Ueq, Uanis(C03B) \\sim Ueq, Uanis(C037) \\sim Ueq: with sigma
of 0.0009 and sigma for terminal atoms of 0.0018
: with sigma of 0.00009 and sigma for terminal atoms of 0.00018
4.a Ternary CH refined with riding coordinates:
 C027(H027), C02N(H02N), C02Y(H02Z), C037(H037)
4.b Aromatic/amide H refined with riding coordinates:
 C00U(H00U), C016(H016), C01A(H01A), C01B(H01B), C01C(H01C), C01D(H01D),
 C01E(H01E), C01F(H01F), C01G(H01G), C01H(H01H), C01I(H01I), C01J(H01J),
 C01K(H01K), C01L(H01L), C01M(H01M), C01N(H01N), C01P(H01P), C01Q(H01Q),
 C01R(H01R), C01S(H01S), C01U(H01U), C01V(H01V), C01W(H01W), C01X(H01X),
 C01Z(H01Z), C020(H020), C021(H021), C022(H022), C023(H023), C024(H024),
 C025(H025), C026(H026), C029(H029), C02A(H02A), C02C(H02C), C02D(H02D),
 C02E(H02E), C02G(H02H), C02H(H02I), C02O(H02O)
4.c Idealised Me refined as rotating group:
 C02F(H02B,H02F,H02G), C02P(H02J,H02K,H02L), C02S(H02M,H02P,H02Q), C02U(H02R,
 H02S,H02T), C02V(H02U,H02V,H02W), C02X(H02X,H02Y,H), C030(H03A,H03B,H03C),
 C032(H03D,H03E,H03F), C03B(H03G,H03H,H03I), C03G(H03J,H03K,H03L), C03I(H03M,
 H03N,H03O), C03J(H03P,H03Q,H03R)
;
_olex2_submission_original_sample_id MMA-1
_olex2_submission_special_instructions 'No special instructions were received'

loop_
_space_group_symop_operation_xyz
'x, y, z'
'-x, -y, -z'

loop_
_atom_site_label
_atom_site_type_symbol
_atom_site_fract_x
_atom_site_fract_y
_atom_site_fract_z
_atom_site_U_iso_or_equiv
_atom_site_adp_type
_atom_site_occupancy
_atom_site_site_symmetry_order
_atom_site_calc_flag
_atom_site_refinement_flags_posn
_atom_site_refinement_flags_adp
Ru01 Ru 0.01175(4) 0.69254(3) 0.70358(3) 0.03407(18) Uani 1 1 d . .
Ru02 Ru 0.79204(4) 0.75231(3) 0.05403(3) 0.03525(19) Uani 1 1 d . .
Ru03 Ru 0.12591(4) 0.09870(3) 0.66845(3) 0.03500(18) Uani 1 1 d . .
Ru04 Ru 0.71227(4) 0.12277(3) 0.11307(3) 0.03978(19) Uani 1 1 d . .
S005 S 0.96232(12) 1.04449(11) 0.13791(10) 0.0384(4) Uani 1 1 d . .
S006 S 0.10052(17) 0.65204(16) 0.39767(13) 0.0631(6) Uani 1 1 d . .
O008 O 0.7393(3) 0.8190(3) 0.1355(2) 0.0335(11) Uani 1 1 d . .
O009 O 0.9298(3) 0.8484(3) 0.2449(2) 0.0323(11) Uani 1 1 d . .
O00A O 0.8342(3) 0.2074(3) 0.1125(2) 0.0341(11) Uani 1 1 d . .
O00B O 0.8765(3) 0.2084(3) 0.2939(2) 0.0337(11) Uani 1 1 d . .
O00C O 0.9393(3) 0.2891(3) 0.1891(2) 0.0341(11) Uani 1 1 d . .
O00D O 0.7701(3) 0.8740(3) 0.2496(2) 0.0349(11) Uani 1 1 d . .
O00E O 0.8931(3) 0.7793(3) 0.1356(2) 0.0352(11) Uani 1 1 d . .
O00F O 0.7623(3) 0.1355(3) 0.2190(3) 0.0396(12) Uani 1 1 d . .
F00H F 1.0776(3) 0.9830(3) 0.1961(3) 0.0644(14) Uani 1 1 d . .
N00I N 0.1050(4) 0.6271(3) 0.6805(3) 0.0325(13) Uani 1 1 d . .
N00J N 0.1689(4) 0.2196(3) 0.6530(3) 0.0348(14) Uani 1 1 d . .
N00K N 0.6130(4) 0.4512(3) 0.1966(3) 0.0363(14) Uani 1 1 d . .
N00L N 0.7327(4) 0.6552(3) 0.1051(3) 0.0340(13) Uani 1 1 d . .
N00M N 0.2358(4) 0.4544(3) 0.6014(3) 0.0368(14) Uani 1 1 d . .
N00N N 0.6770(4) 0.2309(3) 0.1447(3) 0.0362(14) Uani 1 1 d . .
O00P O 0.8987(4) 0.9708(3) 0.1412(4) 0.073(2) Uani 1 1 d . .
C00Q C 0.8745(4) 0.2316(4) 0.1724(4) 0.0307(15) Uani 1 1 d . .
O00R O 0.9570(4) 1.0741(5) 0.0725(3) 0.080(2) Uani 1 1 d . .
O00S O 0.0617(4) 0.5914(4) 0.3382(4) 0.0714(19) Uani 1 1 d . .
C00T C 0.8783(5) 0.8231(4) 0.1914(4) 0.0333(16) Uani 1 1 d . .
C00U C 0.2728(5) 0.3298(4) 0.6130(4) 0.0351(16) Uani 1 1 d . .
H00U H 0.3291 0.3502 0.5971 0.042 Uiso 1 1 calc R .
C00V C 0.8351(5) 0.1872(4) 0.2348(4) 0.0353(17) Uani 1 1 d . .
C00W C 0.6522(4) 0.5178(4) 0.1656(3) 0.0292(15) Uani 1 1 d . .
C00X C 0.7882(5) 0.8401(4) 0.1908(4) 0.0327(16) Uani 1 1 d . .
C00Y C 0.6371(4) 0.3801(4) 0.1811(4) 0.0303(15) Uani 1 1 d . .
C00Z C 0.4393(4) 0.4693(4) 0.3599(4) 0.0310(15) Uani 1 1 d . .
O010 O 0.9713(5) 1.1035(4) 0.2007(4) 0.076(2) Uani 1 1 d . .
C011 C 0.2859(4) 0.4648(4) 0.5393(4) 0.0325(16) Uani 1 1 d . .
C012 C 0.3835(4) 0.4719(4) 0.4213(4) 0.0343(16) Uani 1 1 d . .
O013 O 0.0857(4) 0.7319(4) 0.3936(4) 0.077(2) Uani 1 1 d . .
C014 C 0.2141(4) 0.3769(4) 0.6195(3) 0.0295(15) Uani 1 1 d . .
C015 C 0.5513(4) 0.4589(4) 0.2501(4) 0.0361(17) Uani 1 1 d . .
C016 C 0.1203(4) 0.5719(4) 0.7203(3) 0.0304(15) Uani 1 1 d . .
H016 H 0.0994 0.5719 0.7662 0.037 Uiso 1 1 calc R .
C017 C 0.1976(4) 0.5131(4) 0.6294(4) 0.0315(15) Uani 1 1 d . .
C018 C -0.0582(5) 0.7152(4) 0.6105(4) 0.0385(17) Uani 1 1 d . .
C019 C -0.1208(4) 0.6349(4) 0.7265(4) 0.0409(18) Uani 1 1 d . .
C01A C 0.4084(5) 0.5296(4) 0.4816(4) 0.0367(17) Uani 1 1 d . .
H01A H 0.4592 0.5730 0.4823 0.044 Uiso 1 1 calc R .
C01B C 0.1646(5) 0.5165(4) 0.6964(4) 0.0394(18) Uani 1 1 d . .
H01B H 0.1733 0.4791 0.7261 0.047 Uiso 1 1 calc R .
C01C C 0.3608(5) 0.5254(4) 0.5410(4) 0.0372(17) Uani 1 1 d . .
H01C H 0.3801 0.5644 0.5825 0.045 Uiso 1 1 calc R .
C01D C 0.5031(5) 0.5368(4) 0.3477(4) 0.0392(17) Uani 1 1 d . .
H01D H 0.5080 0.5876 0.3761 0.047 Uiso 1 1 calc R .
C01E C -0.0984(5) 0.5929(5) 0.6655(4) 0.0448(19) Uani 1 1 d . .
H01E H -0.1033 0.5368 0.6627 0.054 Uiso 1 1 calc R .
C01F C 0.1402(5) 0.6274(4) 0.6174(4) 0.0415(18) Uani 1 1 d . .
H01F H 0.1325 0.6668 0.5897 0.050 Uiso 1 1 calc R .
C01G C 0.7382(4) 0.5346(4) 0.1488(4) 0.0348(16) Uani 1 1 d . .
H01G H 0.7724 0.4987 0.1575 0.042 Uiso 1 1 calc R .
C01H C 0.6777(5) 0.2815(4) 0.0973(4) 0.0396(17) Uani 1 1 d . .
H01H H 0.6923 0.2650 0.0508 0.047 Uiso 1 1 calc R .
C01I C 0.2483(5) 0.2516(4) 0.6302(4) 0.0383(17) Uani 1 1 d . .
H01I H 0.2890 0.2197 0.6256 0.046 Uiso 1 1 calc R .
C01J C -0.0685(5) 0.6323(5) 0.6077(4) 0.0433(18) Uani 1 1 d . .
H01J H -0.0551 0.6019 0.5662 0.052 Uiso 1 1 calc R .
C01K C 0.1868(5) 0.5741(4) 0.5905(4) 0.0423(18) Uani 1 1 d . .
H01K H 0.2115 0.5784 0.5461 0.051 Uiso 1 1 calc R .
C01L C 0.1121(5) 0.2657(4) 0.6577(4) 0.0396(17) Uani 1 1 d . .
H01L H 0.0559 0.2436 0.6729 0.048 Uiso 1 1 calc R .
C01M C 0.1303(5) 0.3429(4) 0.6418(3) 0.0349(17) Uani 1 1 d . .
H01M H 0.0876 0.3728 0.6456 0.042 Uiso 1 1 calc R .
C01N C 0.5596(5) 0.5309(4) 0.2945(4) 0.0378(17) Uani 1 1 d . .
H01N H 0.6046 0.5772 0.2886 0.045 Uiso 1 1 calc R .
C01O C -0.0002(6) 0.0400(4) 0.6064(4) 0.047(2) Uani 1 1 d . .
C01P C 0.7751(5) 0.6017(4) 0.1202(4) 0.0345(16) Uani 1 1 d . .
H01P H 0.8349 0.6109 0.1104 0.041 Uiso 1 1 calc R .
C01Q C 0.6355(5) 0.3266(4) 0.2299(4) 0.0376(17) Uani 1 1 d . .
H01Q H 0.6203 0.3397 0.2769 0.045 Uiso 1 1 calc R .
C01R C 0.0984(6) -0.0328(4) 0.6568(4) 0.0452(19) Uani 1 1 d . .
H01R H 0.1072 -0.0685 0.6883 0.054 Uiso 1 1 calc R .
C01S C 0.3076(4) 0.4113(4) 0.4211(4) 0.0374(17) Uani 1 1 d . .
H01S H 0.2887 0.3710 0.3805 0.045 Uiso 1 1 calc R .
F01T F 1.1323(4) 1.0836(5) 0.1469(4) 0.125(3) Uani 1 1 d . .
C01U C -0.0816(5) 0.7574(5) 0.6727(5) 0.049(2) Uani 1 1 d . .
H01U H -0.0764 0.8136 0.6755 0.059 Uiso 1 1 calc R .
C01V C 0.6560(5) 0.2559(5) 0.2095(4) 0.0425(18) Uani 1 1 d . .
H01V H 0.6554 0.2214 0.2441 0.051 Uiso 1 1 calc R .
C01W C 0.6592(5) 0.3543(4) 0.1106(4) 0.0417(18) Uani 1 1 d . .
H01W H 0.6608 0.3872 0.0746 0.050 Uiso 1 1 calc R .
C01X C 0.0211(5) -0.0104(4) 0.6554(4) 0.0384(17) Uani 1 1 d . .
H01X H -0.0203 -0.0288 0.6880 0.046 Uiso 1 1 calc R .
C01Y C 0.1665(5) -0.0034(4) 0.6116(4) 0.047(2) Uani 1 1 d . .
C01Z C 0.0695(6) 0.0670(5) 0.5606(4) 0.049(2) Uani 1 1 d . .
H01Z H 0.0603 0.1003 0.5271 0.059 Uiso 1 1 calc R .
C020 C 0.2586(5) 0.4088(4) 0.4798(4) 0.0396(17) Uani 1 1 d . .
H020 H 0.2055 0.3676 0.4784 0.048 Uiso 1 1 calc R .
C021 C 0.6058(5) 0.5735(4) 0.1487(4) 0.0403(18) Uani 1 1 d . .
H021 H 0.5456 0.5652 0.1571 0.048 Uiso 1 1 calc R .
C022 C 0.8126(7) 0.6784(5) -0.0406(4) 0.051(2) Uani 1 1 d . .
H022 H 0.8182 0.6246 -0.0470 0.062 Uiso 1 1 calc R .
C023 C 0.6484(5) 0.6389(4) 0.1201(4) 0.0430(19) Uani 1 1 d . .
H023 H 0.6160 0.6758 0.1100 0.052 Uiso 1 1 calc R .
C024 C 0.1507(6) 0.0458(4) 0.5638(4) 0.0448(19) Uani 1 1 d . .
H024 H 0.1942 0.0654 0.5331 0.054 Uiso 1 1 calc R .
C025 C 0.7463(6) 0.0324(5) 0.0362(5) 0.056(2) Uani 1 1 d . .
H025 H 0.8017 0.0269 0.0224 0.067 Uiso 1 1 calc R .
C026 C 0.8777(6) 0.8201(6) -0.0145(4) 0.053(2) Uani 1 1 d . .
H026 H 0.9278 0.8649 -0.0035 0.063 Uiso 1 1 calc R .
C027 C -0.1528(5) 0.5959(5) 0.7910(5) 0.053(2) Uani 1 1 d . .
H027 H -0.1323 0.6381 0.8338 0.063 Uiso 1 1 calc R .
C028 C 0.7002(6) 0.0778(5) -0.0002(5) 0.052(2) Uani 1 1 d . .
C029 C -0.1117(5) 0.7195(5) 0.7293(5) 0.049(2) Uani 1 1 d . .
H029 H -0.1264 0.7498 0.7703 0.059 Uiso 1 1 calc R .
C02A C 0.4305(5) 0.3972(4) 0.3132(4) 0.0450(19) Uani 1 1 d . .
H02A H 0.3862 0.3504 0.3192 0.054 Uiso 1 1 calc R .
F02B F 1.0742(6) 0.9713(8) 0.0850(4) 0.172(5) Uani 1 1 d . .
C02C C 0.4850(5) 0.3925(5) 0.2582(5) 0.048(2) Uani 1 1 d . .
H02C H 0.4765 0.3434 0.2263 0.058 Uiso 1 1 calc R .
C02D C 0.5810(5) 0.0480(5) 0.0790(5) 0.058(2) Uani 1 1 d . .
H02D H 0.5256 0.0532 0.0931 0.070 Uiso 1 1 calc R .
C02E C 0.6183(6) 0.0841(5) 0.0217(4) 0.049(2) Uani 1 1 d . .
H02E H 0.5870 0.1136 -0.0028 0.059 Uiso 1 1 calc R .
C02F C -0.0217(6) 0.7587(5) 0.5506(4) 0.053(2) Uani 1 1 d . .
H02B H 0.0148 0.8128 0.5701 0.080 Uiso 1 1 calc GR .
H02F H -0.0701 0.7632 0.5191 0.080 Uiso 1 1 calc GR .
H02G H 0.0140 0.7282 0.5237 0.080 Uiso 1 1 calc GR .
C02G C 0.7272(7) 0.6905(5) -0.0491(4) 0.057(2) Uani 1 1 d . .
H02H H 0.6771 0.6458 -0.0609 0.069 Uiso 1 1 calc R .
C02H C 0.7962(7) 0.8332(5) -0.0217(4) 0.061(3) Uani 1 1 d . .
H02I H 0.7919 0.8874 -0.0144 0.073 Uiso 1 1 calc R .
O02I O 0.0786(7) 0.6226(6) 0.4621(4) 0.118(3) Uani 1 1 d . .
F02J F 0.2388(6) 0.5992(5) 0.3963(6) 0.166(4) Uani 1 1 d . .
C02K C 0.7189(6) 0.7713(6) -0.0394(4) 0.057(2) Uani 1 1 d . .
C02L C 0.8883(6) 0.7420(6) -0.0232(4) 0.061(2) Uani 1 1 d . .
C02M C 0.6281(6) 0.0034(5) 0.1154(5) 0.058(2) Uani 1 1 d . .
C02N C 0.2544(6) -0.0241(5) 0.6194(5) 0.055(2) Uani 1 1 d . .
H02N H 0.2606 -0.0381 0.6680 0.066 Uiso 1 1 calc R .
C02O C 0.7089(6) -0.0035(5) 0.0924(6) 0.070(3) Uani 1 1 d . .
H02O H 0.7397 -0.0341 0.1161 0.083 Uiso 1 1 calc R .
C02P C -0.0779(6) 0.0692(5) 0.6086(5) 0.060(2) Uani 1 1 d . .
H02J H -0.0921 0.0796 0.6579 0.090 Uiso 1 1 calc GR .
H02K H -0.1270 0.0284 0.5811 0.090 Uiso 1 1 calc GR .
H02L H -0.0674 0.1193 0.5882 0.090 Uiso 1 1 calc GR .
C02R C 1.0649(6) 1.0174(6) 0.1410(5) 0.059(2) Uani 1 1 d . .
C02S C 0.3329(6) 0.0430(6) 0.6119(6) 0.068(3) Uani 1 1 d . .
H02M H 0.3252 0.0630 0.5671 0.102 Uiso 1 1 calc GR .
H02P H 0.3855 0.0230 0.6120 0.102 Uiso 1 1 calc GR .
H02Q H 0.3394 0.0871 0.6517 0.102 Uiso 1 1 calc GR .
C02U C -0.1177(6) 0.5259(6) 0.8021(5) 0.067(3) Uani 1 1 d . .
H02R H -0.1482 0.4785 0.7677 0.100 Uiso 1 1 calc GR .
H02S H -0.1272 0.5141 0.8504 0.100 Uiso 1 1 calc GR .
H02T H -0.0548 0.5392 0.7957 0.100 Uiso 1 1 calc GR .
C02V C -0.2530(6) 0.5757(7) 0.7837(5) 0.076(3) Uani 1 1 d . .
H02U H -0.2716 0.6259 0.7878 0.114 Uiso 1 1 calc GR .
H02V H -0.2766 0.5453 0.8213 0.114 Uiso 1 1 calc GR .
H02W H -0.2750 0.5431 0.7372 0.114 Uiso 1 1 calc GR .
C02X C 0.7425(9) 0.1201(7) -0.0580(5) 0.091(4) Uani 1 1 d . .
H02X H 0.7143 0.1626 -0.0663 0.137 Uiso 1 1 calc GR .
H02Y H 0.7359 0.0812 -0.1017 0.137 Uiso 1 1 calc GR .
H H 0.8049 0.1443 -0.0439 0.137 Uiso 1 1 calc GR .
C02Y C 0.5936(8) -0.0312(6) 0.1815(7) 0.088(4) Uani 1 1 d . .
H02Z H 0.6461 -0.0294 0.2133 0.106 Uiso 1 1 calc R .
C030 C 0.9738(8) 0.7270(11) -0.0095(5) 0.122(6) Uani 1 1 d . .
H03A H 1.0034 0.7615 0.0343 0.182 Uiso 1 1 calc GR .
H03B H 1.0096 0.7393 -0.0493 0.182 Uiso 1 1 calc GR .
H03C H 0.9659 0.6702 -0.0044 0.182 Uiso 1 1 calc GR .
F031 F 0.2585(6) 0.7241(7) 0.4508(7) 0.217(6) Uani 1 1 d . .
C032 C 0.2477(8) -0.1004(7) 0.5665(6) 0.089(4) Uani 1 1 d . .
H03D H 0.1901 -0.1382 0.5671 0.133 Uiso 1 1 calc GR .
H03E H 0.2937 -0.1256 0.5796 0.133 Uiso 1 1 calc GR .
H03F H 0.2552 -0.0863 0.5187 0.133 Uiso 1 1 calc GR .
C037 C 0.6355(9) 0.7981(9) -0.0470(8) 0.112(4) Uani 1 1 d D U
H037 H 0.6425 0.8458 -0.0091 0.135 Uiso 1 1 calc R .
C03B C 0.6310(10) 0.8299(10) -0.1167(8) 0.128(5) Uani 1 1 d . U
H03G H 0.6799 0.8780 -0.1162 0.192 Uiso 1 1 calc GR .
H03H H 0.5754 0.8442 -0.1230 0.192 Uiso 1 1 calc GR .
H03I H 0.6349 0.7882 -0.1559 0.192 Uiso 1 1 calc GR .
C03G C 0.5432(9) -0.1165(8) 0.1647(9) 0.121(5) Uani 1 1 d . .
H03J H 0.4884 -0.1205 0.1369 0.182 Uiso 1 1 calc GR .
H03K H 0.5300 -0.1382 0.2089 0.182 Uiso 1 1 calc GR .
H03L H 0.5779 -0.1475 0.1371 0.182 Uiso 1 1 calc GR .
C03I C 0.5580(11) 0.7432(10) -0.0358(9) 0.150(6) Uani 1 1 d D U
H03M H 0.5603 0.6883 -0.0549 0.226 Uiso 1 1 calc GR .
H03N H 0.5083 0.7556 -0.0598 0.226 Uiso 1 1 calc GR .
H03O H 0.5509 0.7470 0.0152 0.226 Uiso 1 1 calc GR .
C03J C 0.5370(14) 0.0206(10) 0.2264(10) 0.177(9) Uani 1 1 d . .
H03P H 0.5733 0.0758 0.2422 0.266 Uiso 1 1 calc GR .
H03Q H 0.5174 -0.0046 0.2679 0.266 Uiso 1 1 calc GR .
H03R H 0.4858 0.0221 0.1965 0.266 Uiso 1 1 calc GR .
C1 C 0.2086(11) 0.6649(10) 0.3981(9) 0.124(5) Uiso 1 1 d . U
F14 F 0.2412(6) 0.6924(6) 0.3389(5) 0.140(3) Uiso 1 1 d . U

loop_
_atom_site_aniso_label
_atom_site_aniso_U_11
_atom_site_aniso_U_22
_atom_site_aniso_U_33
_atom_site_aniso_U_23
_atom_site_aniso_U_13
_atom_site_aniso_U_12
Ru01 0.0387(3) 0.0272(3) 0.0378(4) 0.0021(2) 0.0030(3) 0.0128(3)
Ru02 0.0483(4) 0.0256(3) 0.0343(3) 0.0072(2) 0.0137(3) 0.0112(3)
Ru03 0.0492(4) 0.0239(3) 0.0335(3) 0.0066(2) 0.0082(3) 0.0106(3)
Ru04 0.0396(4) 0.0246(3) 0.0544(4) 0.0015(3) -0.0012(3) 0.0105(3)
S005 0.0431(11) 0.0324(10) 0.0400(10) 0.0103(8) 0.0090(8) 0.0074(8)
S006 0.0666(15) 0.0741(16) 0.0541(14) 0.0034(12) 0.0087(12) 0.0314(13)
O008 0.043(3) 0.028(3) 0.030(3) 0.003(2) 0.001(2) 0.013(2)
O009 0.041(3) 0.027(2) 0.029(3) 0.005(2) 0.006(2) 0.008(2)
O00A 0.033(3) 0.029(2) 0.038(3) -0.001(2) 0.001(2) 0.007(2)
O00B 0.040(3) 0.027(2) 0.036(3) 0.011(2) -0.002(2) 0.011(2)
O00C 0.038(3) 0.029(3) 0.037(3) 0.011(2) 0.007(2) 0.010(2)
O00D 0.041(3) 0.029(3) 0.035(3) -0.001(2) 0.007(2) 0.013(2)
O00E 0.040(3) 0.027(2) 0.040(3) 0.003(2) 0.007(2) 0.012(2)
O00F 0.041(3) 0.027(3) 0.050(3) 0.009(2) 0.000(2) 0.006(2)
F00H 0.071(3) 0.077(4) 0.063(3) 0.030(3) 0.019(3) 0.039(3)
N00I 0.043(3) 0.022(3) 0.035(3) 0.005(2) 0.007(3) 0.012(2)
N00J 0.047(4) 0.027(3) 0.035(3) 0.010(3) 0.011(3) 0.012(3)
N00K 0.039(3) 0.026(3) 0.045(4) 0.012(3) 0.017(3) 0.005(3)
N00L 0.041(3) 0.029(3) 0.037(3) 0.006(3) 0.016(3) 0.015(3)
N00M 0.048(4) 0.026(3) 0.042(3) 0.012(3) 0.020(3) 0.014(3)
N00N 0.038(3) 0.030(3) 0.042(4) 0.006(3) 0.003(3) 0.010(3)
O00P 0.057(4) 0.038(3) 0.131(6) 0.036(4) 0.012(4) 0.014(3)
C00Q 0.033(4) 0.019(3) 0.033(4) -0.007(3) -0.012(3) 0.002(3)
O00R 0.061(4) 0.139(7) 0.058(4) 0.053(4) 0.020(3) 0.037(4)
O00S 0.062(4) 0.062(4) 0.083(5) -0.020(4) -0.003(3) 0.022(3)
C00T 0.040(4) 0.022(3) 0.044(4) 0.017(3) 0.009(4) 0.011(3)
C00U 0.036(4) 0.031(4) 0.041(4) 0.010(3) 0.007(3) 0.013(3)
C00V 0.037(4) 0.022(4) 0.050(5) 0.006(3) 0.001(4) 0.014(3)
C00W 0.037(4) 0.030(4) 0.023(3) 0.001(3) 0.001(3) 0.013(3)
C00X 0.049(4) 0.014(3) 0.035(4) 0.003(3) 0.010(4) 0.009(3)
C00Y 0.029(4) 0.016(3) 0.047(4) 0.001(3) 0.009(3) 0.009(3)
C00Z 0.030(4) 0.035(4) 0.037(4) 0.013(3) 0.012(3) 0.019(3)
O010 0.108(6) 0.046(4) 0.077(5) -0.011(3) -0.006(4) 0.036(4)
C011 0.036(4) 0.026(4) 0.041(4) 0.012(3) 0.011(3) 0.014(3)
C012 0.023(4) 0.038(4) 0.048(4) 0.013(3) 0.005(3) 0.015(3)
O013 0.071(4) 0.049(4) 0.110(6) -0.001(4) 0.004(4) 0.025(3)
C014 0.030(4) 0.029(4) 0.029(4) 0.004(3) 0.008(3) 0.007(3)
C015 0.029(4) 0.024(4) 0.052(5) 0.003(3) 0.006(3) 0.003(3)
C016 0.031(4) 0.031(4) 0.026(3) 0.002(3) 0.009(3) 0.003(3)
C017 0.031(4) 0.021(3) 0.039(4) 0.006(3) 0.008(3) -0.002(3)
C018 0.032(4) 0.042(4) 0.038(4) 0.000(3) -0.007(3) 0.007(3)
C019 0.026(4) 0.040(4) 0.052(5) 0.001(4) -0.001(3) 0.005(3)
C01A 0.038(4) 0.028(4) 0.047(4) 0.003(3) 0.014(3) 0.015(3)
C01B 0.048(4) 0.038(4) 0.045(4) 0.025(3) 0.013(4) 0.024(4)
C01C 0.050(5) 0.023(4) 0.042(4) 0.009(3) 0.009(4) 0.013(3)
C01D 0.040(4) 0.033(4) 0.044(4) 0.010(3) 0.010(3) 0.005(3)
C01E 0.044(5) 0.036(4) 0.052(5) -0.001(4) -0.008(4) 0.011(3)
C01F 0.047(5) 0.032(4) 0.055(5) 0.016(4) 0.008(4) 0.020(3)
C01G 0.034(4) 0.032(4) 0.040(4) 0.008(3) 0.012(3) 0.010(3)
C01H 0.049(4) 0.029(4) 0.045(4) 0.001(3) 0.010(4) 0.019(3)
C01I 0.039(4) 0.027(4) 0.054(5) 0.012(3) 0.008(4) 0.016(3)
C01J 0.047(5) 0.039(4) 0.044(5) 0.001(4) 0.001(4) 0.016(4)
C01K 0.048(5) 0.040(4) 0.049(5) 0.020(4) 0.016(4) 0.021(4)
C01L 0.042(4) 0.035(4) 0.042(4) 0.006(3) 0.014(3) 0.010(3)
C01M 0.054(5) 0.030(4) 0.031(4) 0.005(3) 0.004(3) 0.029(3)
C01N 0.044(4) 0.026(4) 0.039(4) 0.001(3) 0.008(3) 0.003(3)
C01O 0.058(5) 0.028(4) 0.044(5) -0.010(3) -0.004(4) 0.002(4)
C01P 0.041(4) 0.032(4) 0.034(4) 0.004(3) 0.009(3) 0.016(3)
C01Q 0.048(4) 0.016(3) 0.045(4) -0.002(3) 0.012(4) 0.005(3)
C01R 0.069(6) 0.025(4) 0.043(4) 0.010(3) 0.011(4) 0.013(4)
C01S 0.031(4) 0.041(4) 0.039(4) 0.011(3) 0.001(3) 0.005(3)
F01T 0.046(3) 0.178(8) 0.167(7) 0.121(6) 0.012(4) 0.005(4)
C01U 0.038(4) 0.034(4) 0.078(6) 0.006(4) -0.004(4) 0.018(3)
C01V 0.040(4) 0.041(4) 0.050(5) 0.019(4) 0.013(4) 0.010(3)
C01W 0.051(5) 0.028(4) 0.042(4) 0.014(3) -0.012(4) 0.001(3)
C01X 0.052(5) 0.021(3) 0.038(4) 0.001(3) 0.010(4) 0.004(3)
C01Y 0.055(5) 0.033(4) 0.048(5) -0.008(4) 0.005(4) 0.012(4)
C01Z 0.081(6) 0.041(4) 0.026(4) 0.004(3) -0.001(4) 0.018(4)
C020 0.035(4) 0.039(4) 0.045(4) 0.013(4) 0.011(3) 0.005(3)
C021 0.032(4) 0.033(4) 0.054(5) 0.005(3) 0.013(3) 0.005(3)
C022 0.097(7) 0.035(4) 0.027(4) 0.002(3) 0.018(4) 0.025(5)
C023 0.049(5) 0.039(4) 0.051(5) 0.017(4) 0.018(4) 0.023(4)
C024 0.067(6) 0.033(4) 0.036(4) 0.007(3) 0.014(4) 0.012(4)
C025 0.052(5) 0.042(5) 0.065(6) -0.027(4) -0.011(4) 0.018(4)
C026 0.049(5) 0.063(6) 0.038(5) 0.016(4) 0.017(4) -0.007(4)
C027 0.039(5) 0.056(5) 0.062(5) 0.003(4) 0.016(4) 0.014(4)
C028 0.050(5) 0.029(4) 0.064(6) -0.013(4) -0.006(4) 0.002(4)
C029 0.036(4) 0.056(5) 0.059(5) -0.003(4) -0.005(4) 0.026(4)
C02A 0.039(4) 0.030(4) 0.068(5) 0.012(4) 0.020(4) 0.008(3)
F02B 0.162(8) 0.343(14) 0.065(4) -0.033(6) -0.012(4) 0.202(9)
C02C 0.048(5) 0.030(4) 0.068(6) 0.017(4) 0.022(4) 0.006(3)
C02D 0.030(4) 0.045(5) 0.085(7) -0.013(5) -0.012(4) -0.003(4)
C02E 0.056(5) 0.037(4) 0.048(5) -0.007(4) -0.031(4) 0.015(4)
C02F 0.060(5) 0.048(5) 0.053(5) 0.018(4) 0.001(4) 0.011(4)
C02G 0.079(7) 0.045(5) 0.036(5) 0.003(4) 0.006(4) -0.003(5)
C02H 0.115(9) 0.030(4) 0.035(5) 0.002(3) 0.001(5) 0.017(5)
O02I 0.159(9) 0.155(9) 0.069(5) 0.051(6) 0.008(5) 0.074(7)
F02J 0.144(7) 0.125(7) 0.228(10) -0.058(7) -0.073(7) 0.095(6)
C02K 0.067(6) 0.081(7) 0.037(5) 0.016(4) 0.021(4) 0.037(5)
C02L 0.069(6) 0.083(7) 0.038(5) 0.008(5) 0.016(4) 0.032(6)
C02M 0.049(5) 0.029(4) 0.079(6) 0.006(4) -0.008(5) -0.015(4)
C02N 0.068(6) 0.046(5) 0.053(5) -0.004(4) 0.011(4) 0.024(4)
C02O 0.066(6) 0.020(4) 0.116(9) -0.007(5) -0.027(6) 0.013(4)
C02P 0.057(6) 0.043(5) 0.068(6) -0.002(4) 0.003(5) -0.002(4)
C02R 0.046(5) 0.094(7) 0.041(5) 0.020(5) 0.013(4) 0.016(5)
C02S 0.056(6) 0.062(6) 0.088(7) 0.008(5) 0.010(5) 0.019(5)
C02U 0.069(6) 0.084(7) 0.058(6) 0.031(5) 0.019(5) 0.028(5)
C02V 0.056(6) 0.081(7) 0.073(7) 0.002(6) 0.012(5) -0.011(5)
C02X 0.137(11) 0.074(7) 0.049(6) -0.019(5) 0.019(6) 0.016(7)
C02Y 0.100(9) 0.048(6) 0.101(9) 0.008(6) 0.010(7) -0.006(6)
C030 0.098(9) 0.270(19) 0.044(6) 0.061(9) 0.037(6) 0.111(11)
F031 0.094(6) 0.175(10) 0.324(15) -0.110(10) -0.104(8) 0.028(6)
C032 0.101(9) 0.077(7) 0.091(8) -0.023(6) 0.005(7) 0.047(7)
C037 0.112(4) 0.113(4) 0.112(4) 0.0177(11) 0.0091(10) 0.0299(14)
C03B 0.128(5) 0.129(5) 0.128(5) 0.022(2) 0.0090(19) 0.036(2)
C03G 0.090(9) 0.076(9) 0.197(16) 0.035(9) 0.029(10) 0.010(7)
C03I 0.150(7) 0.151(7) 0.150(7) 0.025(2) 0.0113(19) 0.039(2)
C03J 0.25(2) 0.093(12) 0.149(16) 0.017(11) 0.051(16) -0.025(13)

loop_
_atom_type_symbol
_atom_type_description
_atom_type_scat_dispersion_real
_atom_type_scat_dispersion_imag
_atom_type_scat_source
C C 0.0033 0.0016 'International Tables Vol C Tables 4.2.6.8 and 6.1.1.4'
H H 0.0000 0.0000 'International Tables Vol C Tables 4.2.6.8 and 6.1.1.4'
F F 0.0171 0.0103 'International Tables Vol C Tables 4.2.6.8 and 6.1.1.4'
N N 0.0061 0.0033 'International Tables Vol C Tables 4.2.6.8 and 6.1.1.4'
O O 0.0106 0.0060 'International Tables Vol C Tables 4.2.6.8 and 6.1.1.4'
Ru Ru -1.2594 0.8363 'International Tables Vol C Tables 4.2.6.8 and 6.1.1.4'
S S 0.1246 0.1234 'International Tables Vol C Tables 4.2.6.8 and 6.1.1.4'

loop_
_geom_angle_atom_site_label_1
_geom_angle_atom_site_label_2
_geom_angle_atom_site_label_3
_geom_angle
_geom_angle_site_symmetry_1
_geom_angle_site_symmetry_3
O00B Ru01 C018 96.3(2) 2_666 .
O00B Ru01 C019 154.6(2) 2_666 .
O00B Ru01 C01E 161.6(3) 2_666 .
O00B Ru01 C01J 123.4(2) 2_666 .
O00B Ru01 C01U 94.9(2) 2_666 .
O00B Ru01 C029 117.5(3) 2_666 .
O00C Ru01 O00B 78.57(18) 2_666 2_666
O00C Ru01 C018 156.6(2) 2_666 .
O00C Ru01 C019 93.1(2) 2_666 .
O00C Ru01 C01E 119.3(3) 2_666 .
O00C Ru01 C01J 157.6(2) 2_666 .
O00C Ru01 C01U 119.3(3) 2_666 .
O00C Ru01 C029 93.7(3) 2_666 .
N00I Ru01 O00B 81.6(2) . 2_666
N00I Ru01 O00C 87.2(2) . 2_666
N00I Ru01 C018 114.8(2) . .
N00I Ru01 C019 122.3(3) . .
N00I Ru01 C01E 94.6(3) . .
N00I Ru01 C01J 91.6(3) . .
N00I Ru01 C01U 152.3(3) . .
N00I Ru01 C029 160.6(3) . .
C019 Ru01 C018 81.9(3) . .
C019 Ru01 C01U 68.1(3) . .
C019 Ru01 C029 38.4(3) . .
C01E Ru01 C018 68.9(3) . .
C01E Ru01 C019 37.7(3) . .
C01E Ru01 C01J 38.5(3) . .
C01E Ru01 C01U 80.1(3) . .
C01E Ru01 C029 68.1(3) . .
C01J Ru01 C018 37.5(3) . .
C01J Ru01 C019 68.8(3) . .
C01J Ru01 C01U 67.3(3) . .
C01J Ru01 C029 80.2(3) . .
C01U Ru01 C018 37.9(3) . .
C029 Ru01 C018 68.2(3) . .
C029 Ru01 C01U 36.9(3) . .
O008 Ru02 C022 165.6(3) . .
O008 Ru02 C026 117.5(3) . .
O008 Ru02 C02G 127.3(3) . .
O008 Ru02 C02H 96.6(3) . .
O008 Ru02 C02K 99.7(3) . .
O008 Ru02 C02L 152.3(3) . .
O00E Ru02 O008 78.98(18) . .
O00E Ru02 C022 115.1(3) . .
O00E Ru02 C026 91.7(3) . .
O00E Ru02 C02G 153.3(3) . .
O00E Ru02 C02H 119.1(3) . .
O00E Ru02 C02K 156.7(3) . .
O00E Ru02 C02L 89.0(3) . .
N00L Ru02 O008 82.61(19) . .
N00L Ru02 O00E 85.7(2) . .
N00L Ru02 C022 95.2(3) . .
N00L Ru02 C026 158.9(3) . .
N00L Ru02 C02G 92.5(3) . .
N00L Ru02 C02H 154.6(3) . .
N00L Ru02 C02K 117.3(3) . .
N00L Ru02 C02L 121.6(3) . .
C022 Ru02 C026 67.0(3) . .
C022 Ru02 C02G 38.4(3) . .
C022 Ru02 C02K 68.6(3) . .
C022 Ru02 C02L 37.6(3) . .
C026 Ru02 C02G 80.4(3) . .
C026 Ru02 C02K 68.1(3) . .
C026 Ru02 C02L 37.4(3) . .
C02G Ru02 C02K 38.1(3) . .
C02G Ru02 C02L 69.2(4) . .
C02H Ru02 C022 79.2(3) . .
C02H Ru02 C026 37.1(4) . .
C02H Ru02 C02G 67.7(3) . .
C02H Ru02 C02K 37.6(3) . .
C02H Ru02 C02L 67.6(4) . .
C02L Ru02 C02K 81.7(3) . .
O009 Ru03 O00D 78.15(18) 2_666 2_666
O009 Ru03 C01O 95.1(3) 2_666 .
O009 Ru03 C01R 114.4(2) 2_666 .
O009 Ru03 C01X 91.9(2) 2_666 .
O009 Ru03 C01Y 151.2(3) 2_666 .
O009 Ru03 C01Z 125.8(3) 2_666 .
O009 Ru03 C024 164.3(3) 2_666 .
O00D Ru03 C01O 160.7(3) 2_666 .
O00D Ru03 C01R 97.1(3) 2_666 .
O00D Ru03 C01X 122.5(2) 2_666 .
O00D Ru03 C01Y 93.9(2) 2_666 .
O00D Ru03 C01Z 154.9(3) 2_666 .
O00D Ru03 C024 117.4(3) 2_666 .
N00J Ru03 O009 81.65(19) . 2_666
N00J Ru03 O00D 87.1(2) . 2_666
N00J Ru03 C01O 110.0(3) . .
N00J Ru03 C01R 163.9(3) . .
N00J Ru03 C01X 147.9(3) . .
N00J Ru03 C01Y 126.0(3) . .
N00J Ru03 C01Z 89.4(3) . .
N00J Ru03 C024 96.4(2) . .
C01R Ru03 C01O 69.0(3) . .
C01R Ru03 C01Y 38.5(3) . .
C01X Ru03 C01O 38.9(3) . .
C01X Ru03 C01R 36.9(3) . .
C01X Ru03 C01Y 68.9(3) . .
C01X Ru03 C024 81.5(3) . .
C01Y Ru03 C01O 83.3(3) . .
C01Z Ru03 C01O 39.1(3) . .
C01Z Ru03 C01R 80.2(3) . .
C01Z Ru03 C01X 69.0(3) . .
C01Z Ru03 C01Y 68.4(3) . .
C01Z Ru03 C024 38.5(3) . .
C024 Ru03 C01O 70.8(3) . .
C024 Ru03 C01R 67.9(3) . .
C024 Ru03 C01Y 37.1(3) . .
O00A Ru04 C025 93.3(3) . .
O00A Ru04 C028 95.3(3) . .
O00A Ru04 C02D 160.6(3) . .
O00A Ru04 C02E 122.7(3) . .
O00A Ru04 C02M 154.3(3) . .
O00A Ru04 C02O 117.6(3) . .
O00F Ru04 O00A 78.90(18) . .
O00F Ru04 N00N 85.8(2) . .
O00F Ru04 C025 117.4(3) . .
O00F Ru04 C028 155.2(3) . .
O00F Ru04 C02D 120.1(3) . .
O00F Ru04 C02E 158.2(3) . .
O00F Ru04 C02M 93.0(3) . .
O00F Ru04 C02O 92.9(3) . .
N00N Ru04 O00A 79.8(2) . .
N00N Ru04 C025 154.2(3) . .
N00N Ru04 C028 117.1(3) . .
N00N Ru04 C02D 96.8(3) . .
N00N Ru04 C02E 94.4(3) . .
N00N Ru04 C02M 124.3(3) . .
N00N Ru04 C02O 162.0(3) . .
C028 Ru04 C025 38.3(3) . .
C02D Ru04 C025 81.5(3) . .
C02D Ru04 C028 69.1(3) . .
C02E Ru04 C025 68.3(3) . .
C02E Ru04 C028 37.8(3) . .
C02E Ru04 C02D 38.1(3) . .
C02E Ru04 C02M 68.8(3) . .
C02M Ru04 C025 68.7(4) . .
C02M Ru04 C028 81.8(3) . .
C02M Ru04 C02D 38.4(3) . .
C02O Ru04 C025 37.5(4) . .
C02O Ru04 C028 68.3(4) . .
C02O Ru04 C02D 68.4(3) . .
C02O Ru04 C02E 80.1(3) . .
C02O Ru04 C02M 37.7(4) . .
O00P S005 O00R 114.1(5) . .
O00P S005 O010 113.4(5) . .
O00P S005 C02R 103.8(4) . .
O00R S005 O010 115.3(5) . .
O00R S005 C02R 105.3(4) . .
O010 S005 C02R 103.3(4) . .
O00S S006 O013 114.4(4) . .
O00S S006 C1 106.7(7) . .
O013 S006 C1 106.0(7) . .
O02I S006 O00S 110.3(6) . .
O02I S006 O013 114.4(5) . .
O02I S006 C1 104.1(7) . .
C00X O008 Ru02 112.4(4) . .
C00T O009 Ru03 113.3(4) . 2_666
C00Q O00A Ru04 113.9(4) . .
C00V O00B Ru01 113.1(4) . 2_666
C00Q O00C Ru01 114.9(4) . 2_666
C00X O00D Ru03 113.7(4) . 2_666
C00T O00E Ru02 113.3(4) . .
C00V O00F Ru04 114.7(5) . .
C016 N00I Ru01 122.9(4) . .
C01F N00I Ru01 119.6(4) . .
C01F N00I C016 116.3(6) . .
C01I N00J Ru03 123.2(5) . .
C01L N00J Ru03 119.2(5) . .
C01L N00J C01I 117.1(6) . .
C00W N00K C015 119.4(5) . .
C00Y N00K C00W 120.4(5) . .
C00Y N00K C015 120.0(5) . .
C01P N00L Ru02 121.5(5) . .
C01P N00L C023 115.2(6) . .
C023 N00L Ru02 123.1(5) . .
C014 N00M C011 116.1(5) . .
C017 N00M C011 120.0(5) . .
C017 N00M C014 122.4(5) . .
C01H N00N Ru04 118.6(5) . .
C01V N00N Ru04 125.7(5) . .
C01V N00N C01H 115.7(6) . .
O00A C00Q C00V 116.7(6) . .
O00C C00Q O00A 127.4(7) . .
O00C C00Q C00V 115.8(6) . .
O009 C00T O00E 124.6(6) . .
O009 C00T C00X 119.4(6) . .
O00E C00T C00X 115.9(6) . .
C014 C00U C01I 119.2(6) . .
O00B C00V O00F 127.3(7) . .
O00B C00V C00Q 117.4(6) . .
O00F C00V C00Q 115.2(6) . .
N00K C00W C021 121.9(6) . .
C01G C00W N00K 123.0(6) . .
C01G C00W C021 115.2(6) . .
O008 C00X O00D 125.9(7) . .
O008 C00X C00T 118.9(6) . .
O00D C00X C00T 115.1(6) . .
N00K C00Y C01Q 122.8(6) . .
N00K C00Y C01W 120.6(6) . .
C01Q C00Y C01W 116.4(6) . .
C01D C00Z C012 122.1(6) . .
C01D C00Z C02A 117.2(6) . .
C02A C00Z C012 120.6(6) . .
C01C C011 N00M 121.9(6) . .
C020 C011 N00M 117.8(6) . .
C020 C011 C01C 120.1(7) . .
C01A C012 C00Z 122.6(6) . .
C01S C012 C00Z 119.5(7) . .
C01S C012 C01A 117.7(7) . .
N00M C014 C01M 121.2(6) . .
C00U C014 N00M 120.6(6) . .
C00U C014 C01M 118.1(6) . .
C01N C015 N00K 121.2(6) . .
C01N C015 C02C 119.2(7) . .
C02C C015 N00K 119.5(6) . .
N00I C016 C01B 122.4(6) . .
N00M C017 C01B 123.5(6) . .
N00M C017 C01K 121.1(6) . .
C01B C017 C01K 115.4(6) . .
C01J C018 Ru01 70.0(4) . .
C01J C018 C01U 117.3(7) . .
C01J C018 C02F 121.5(7) . .
C01U C018 Ru01 70.7(4) . .
C01U C018 C02F 121.2(7) . .
C02F C018 Ru01 129.0(5) . .
C01E C019 Ru01 69.7(4) . .
C01E C019 C027 123.7(7) . .
C01E C019 C029 117.9(7) . .
C027 C019 Ru01 129.6(5) . .
C029 C019 Ru01 71.1(4) . .
C029 C019 C027 118.4(7) . .
C012 C01A C01C 121.6(7) . .
C016 C01B C017 121.9(6) . .
C011 C01C C01A 119.4(7) . .
C00Z C01D C01N 120.9(7) . .
C019 C01E Ru01 72.6(4) . .
C019 C01E C01J 121.2(7) . .
C01J C01E Ru01 71.6(5) . .
N00I C01F C01K 124.4(7) . .
C01P C01G C00W 121.3(7) . .
N00N C01H C01W 125.2(7) . .
N00J C01I C00U 122.8(6) . .
C018 C01J Ru01 72.5(4) . .
C018 C01J C01E 121.1(7) . .
C01E C01J Ru01 69.9(4) . .
C01F C01K C017 119.3(7) . .
N00J C01L C01M 124.2(7) . .
C01L C01M C014 118.6(6) . .
C015 C01N C01D 120.9(7) . .
C01X C01O Ru03 68.6(4) . .
C01X C01O C01Z 113.7(7) . .
C01Z C01O Ru03 68.4(4) . .
C02P C01O Ru03 125.8(5) . .
C02P C01O C01X 123.3(8) . .
C02P C01O C01Z 122.7(8) . .
N00L C01P C01G 124.1(7) . .
C01V C01Q C00Y 119.4(7) . .
C01X C01R Ru03 70.1(4) . .
C01X C01R C01Y 121.5(7) . .
C01Y C01R Ru03 71.1(4) . .
C012 C01S C020 120.6(7) . .
C018 C01U Ru01 71.4(4) . .
C029 C01U Ru01 71.5(5) . .
C029 C01U C018 122.2(7) . .
N00N C01V C01Q 125.3(7) . .
C01H C01W C00Y 118.0(6) . .
C01O C01X Ru03 72.5(4) . .
C01R C01X Ru03 72.9(4) . .
C01R C01X C01O 123.1(7) . .
C01R C01Y Ru03 70.4(4) . .
C01R C01Y C02N 119.7(7) . .
C024 C01Y Ru03 70.5(4) . .
C024 C01Y C01R 118.3(7) . .
C024 C01Y C02N 122.0(8) . .
C02N C01Y Ru03 128.6(5) . .
C01O C01Z Ru03 72.4(4) . .
C024 C01Z Ru03 71.6(4) . .
C024 C01Z C01O 123.1(7) . .
C011 C020 C01S 120.5(7) . .
C023 C021 C00W 119.2(7) . .
C02G C022 Ru02 72.0(5) . .
C02L C022 Ru02 72.5(5) . .
C02L C022 C02G 123.0(8) . .
N00L C023 C021 124.9(7) . .
C01Y C024 Ru03 72.4(4) . .
C01Y C024 C01Z 120.3(7) . .
C01Z C024 Ru03 69.9(4) . .
C028 C025 Ru04 70.8(5) . .
C02O C025 Ru04 70.4(5) . .
C02O C025 C028 119.1(8) . .
C02H C026 Ru02 70.5(5) . .
C02H C026 C02L 121.0(8) . .
C02L C026 Ru02 72.0(5) . .
C019 C027 C02V 106.7(7) . .
C02U C027 C019 114.5(7) . .
C02U C027 C02V 113.8(8) . .
C025 C028 Ru04 70.9(5) . .
C025 C028 C02X 119.1(9) . .
C02E C028 Ru04 70.4(5) . .
C02E C028 C025 118.6(8) . .
C02E C028 C02X 122.2(9) . .
C02X C028 Ru04 128.0(6) . .
C019 C029 Ru01 70.5(4) . .
C01U C029 Ru01 71.6(4) . .
C01U C029 C019 120.3(8) . .
C02C C02A C00Z 121.5(7) . .
C015 C02C C02A 120.1(7) . .
C02E C02D Ru04 70.6(4) . .
C02E C02D C02M 118.8(8) . .
C02M C02D Ru04 70.6(4) . .
C028 C02E Ru04 71.8(5) . .
C028 C02E C02D 122.0(8) . .
C02D C02E Ru04 71.3(4) . .
C022 C02G Ru02 69.6(5) . .
C02K C02G Ru02 71.5(5) . .
C02K C02G C022 118.4(8) . .
C026 C02H Ru02 72.4(5) . .
C026 C02H C02K 123.6(8) . .
C02K C02H Ru02 73.2(5) . .
C02G C02K Ru02 70.5(5) . .
C02G C02K C037 127.4(10) . .
C02H C02K Ru02 69.2(5) . .
C02H C02K C02G 116.9(8) . .
C02H C02K C037 115.8(10) . .
C037 C02K Ru02 131.6(7) . .
C022 C02L Ru02 69.8(5) . .
C022 C02L C030 121.3(11) . .
C026 C02L Ru02 70.6(5) . .
C026 C02L C022 117.1(8) . .
C026 C02L C030 121.5(11) . .
C030 C02L Ru02 126.6(6) . .
C02D C02M Ru04 70.9(4) . .
C02D C02M C02Y 120.5(9) . .
C02O C02M Ru04 70.8(5) . .
C02O C02M C02D 118.7(9) . .
C02O C02M C02Y 120.7(10) . .
C02Y C02M Ru04 126.4(6) . .
C02S C02N C01Y 114.8(7) . .
C02S C02N C032 112.8(8) . .
C032 C02N C01Y 106.8(8) . .
C025 C02O Ru04 72.1(5) . .
C025 C02O C02M 122.8(9) . .
C02M C02O Ru04 71.4(5) . .
F00H C02R S005 113.5(6) . .
F00H C02R F01T 105.0(7) . .
F01T C02R S005 110.3(7) . .
F02B C02R S005 113.2(7) . .
F02B C02R F00H 108.1(9) . .
F02B C02R F01T 106.1(9) . .
C02M C02Y C03J 113.8(10) . .
C03G C02Y C02M 112.4(10) . .
C03G C02Y C03J 109.9(11) . .
C02K C037 C03B 109.5(11) . .
C03I C037 C02K 116.5(13) . .
C03I C037 C03B 113.0(14) . .
F02J C1 S006 117.7(12) . .
F02J C1 F031 108.0(13) . .
F02J C1 F14 100.1(13) . .
F031 C1 S006 115.5(12) . .
F14 C1 S006 112.2(12) . .
F14 C1 F031 101.0(14) . .

loop_
_geom_bond_atom_site_label_1
_geom_bond_atom_site_label_2
_geom_bond_distance
_geom_bond_site_symmetry_2
Ru01 O00B 2.122(5) 2_666
Ru01 O00C 2.111(5) 2_666
Ru01 N00I 2.103(5) .
Ru01 C018 2.189(7) .
Ru01 C019 2.173(7) .
Ru01 C01E 2.135(8) .
Ru01 C01J 2.156(8) .
Ru01 C01U 2.181(7) .
Ru01 C029 2.180(7) .
Ru02 O008 2.131(4) .
Ru02 O00E 2.100(5) .
Ru02 N00L 2.096(5) .
Ru02 C022 2.149(7) .
Ru02 C026 2.166(7) .
Ru02 C02G 2.181(8) .
Ru02 C02H 2.143(8) .
Ru02 C02K 2.194(9) .
Ru02 C02L 2.184(8) .
Ru03 O009 2.111(4) 2_666
Ru03 O00D 2.136(5) 2_666
Ru03 N00J 2.098(5) .
Ru03 C01O 2.203(8) .
Ru03 C01R 2.187(7) .
Ru03 C01X 2.151(7) .
Ru03 C01Y 2.195(7) .
Ru03 C01Z 2.150(8) .
Ru03 C024 2.172(7) .
Ru04 O00A 2.106(4) .
Ru04 O00F 2.101(5) .
Ru04 N00N 2.105(6) .
Ru04 C025 2.177(8) .
Ru04 C028 2.176(9) .
Ru04 C02D 2.168(7) .
Ru04 C02E 2.158(7) .
Ru04 C02M 2.164(7) .
Ru04 C02O 2.155(8) .
S005 O00P 1.422(6) .
S005 O00R 1.422(6) .
S005 O010 1.438(6) .
S005 C02R 1.802(9) .
S006 O00S 1.432(6) .
S006 O013 1.474(7) .
S006 O02I 1.419(8) .
S006 C1 1.666(17) .
O008 C00X 1.236(8) .
O009 Ru03 2.111(4) 2_666
O009 C00T 1.235(8) .
O00A C00Q 1.248(8) .
O00B Ru01 2.122(5) 2_666
O00B C00V 1.241(8) .
O00C Ru01 2.111(5) 2_666
O00C C00Q 1.229(8) .
O00D Ru03 2.136(5) 2_666
O00D C00X 1.271(8) .
O00E C00T 1.283(8) .
O00F C00V 1.261(8) .
F00H C02R 1.312(10) .
N00I C016 1.364(8) .
N00I C01F 1.346(9) .
N00J C01I 1.354(9) .
N00J C01L 1.344(9) .
N00K C00W 1.387(8) .
N00K C00Y 1.378(8) .
N00K C015 1.458(9) .
N00L C01P 1.330(9) .
N00L C023 1.343(9) .
N00M C011 1.460(8) .
N00M C014 1.395(8) .
N00M C017 1.370(9) .
N00N C01H 1.344(9) .
N00N C01V 1.337(9) .
C00Q C00V 1.572(10) .
C00T C00X 1.527(10) .
C00U C014 1.384(9) .
C00U C01I 1.400(10) .
C00W C01G 1.378(9) .
C00W C021 1.416(10) .
C00Y C01Q 1.401(10) .
C00Y C01W 1.442(10) .
C00Z C012 1.498(9) .
C00Z C01D 1.391(9) .
C00Z C02A 1.403(10) .
C011 C01C 1.364(10) .
C011 C020 1.363(10) .
C012 C01A 1.386(10) .
C012 C01S 1.378(10) .
C014 C01M 1.415(10) .
C015 C01N 1.380(9) .
C015 C02C 1.377(10) .
C016 C01B 1.367(9) .
C017 C01B 1.398(10) .
C017 C01K 1.415(10) .
C018 C01J 1.396(10) .
C018 C01U 1.418(11) .
C018 C02F 1.511(11) .
C019 C01E 1.392(11) .
C019 C027 1.527(11) .
C019 C029 1.430(11) .
C01A C01C 1.386(10) .
C01D C01N 1.391(10) .
C01E C01J 1.414(11) .
C01F C01K 1.381(10) .
C01G C01P 1.360(9) .
C01H C01W 1.359(10) .
C01L C01M 1.374(10) .
C01O C01X 1.451(11) .
C01O C01Z 1.459(12) .
C01O C02P 1.444(12) .
C01Q C01V 1.355(10) .
C01R C01X 1.375(11) .
C01R C01Y 1.444(11) .
C01S C020 1.387(10) .
F01T C02R 1.340(11) .
C01U C029 1.381(12) .
C01Y C024 1.391(11) .
C01Y C02N 1.528(12) .
C01Z C024 1.425(12) .
C021 C023 1.360(10) .
C022 C02G 1.424(13) .
C022 C02L 1.398(13) .
C025 C028 1.428(12) .
C025 C02O 1.392(14) .
C026 C02H 1.371(13) .
C026 C02L 1.394(13) .
C027 C02U 1.494(12) .
C027 C02V 1.530(12) .
C028 C02E 1.403(12) .
C028 C02X 1.496(13) .
C02A C02C 1.392(11) .
F02B C02R 1.279(11) .
C02D C02E 1.412(12) .
C02D C02M 1.426(13) .
C02G C02K 1.427(13) .
C02H C02K 1.400(13) .
F02J C1 1.340(17) .
C02K C037 1.514(16) .
C02L C030 1.462(13) .
C02M C02O 1.397(13) .
C02M C02Y 1.533(14) .
C02N C02S 1.498(12) .
C02N C032 1.524(12) .
C02Y C03G 1.473(15) .
C02Y C03J 1.61(2) .
F031 C1 1.385(17) .
C037 C03B 1.515(18) .
C037 C03I 1.393(14) .
C1 F14 1.359(17) .

loop_
_smtbx_masks_void_nr
_smtbx_masks_void_average_x
_smtbx_masks_void_average_y
_smtbx_masks_void_average_z
_smtbx_masks_void_volume
_smtbx_masks_void_count_electrons
1 -0.331 -0.164 -0.664 1601.8 295.4
